data_1504048
loop_
_publ_author_name
'Wang, Bing'
'Wang, Yong-Jun'

_publ_section_title
;
 SmI2-promoted intramolecular asymmetric pinacol-type
 ketone-tert-butanesulfinyl imine reductive coupling: stereoselectivity
 and mechanism.
;
_journal_issue 15
_journal_name_full 'Organic letters'
_journal_page_first 3410
_journal_page_last 3413
_journal_paper_doi 10.1021/ol901296u
_journal_volume 11
_journal_year 2009
_chemical_formula_sum 'C14 H31 N O3 S'
_chemical_formula_weight 293.46
_chemical_name_systematic
; 
 ? 
;
_space_group_IT_number 19
_symmetry_cell_setting orthorhombic
_symmetry_space_group_name_Hall 'P 2ac 2ab'
_symmetry_space_group_name_H-M 'P 21 21 21'
_atom_sites_solution_hydrogens geom
_atom_sites_solution_primary direct
_atom_sites_solution_secondary difmap
_audit_creation_method SHELXL-97
_cell_angle_alpha 90.00
_cell_angle_beta 90.00
_cell_angle_gamma 90.00
_cell_formula_units_Z 4
_cell_length_a 6.510(4)
_cell_length_b 14.258(9)
_cell_length_c 18.556(12)
_cell_measurement_reflns_used 883
_cell_measurement_temperature 293(2)
_cell_measurement_theta_max 24.866
_cell_measurement_theta_min 3.440
_cell_volume 1722.4(19)
_computing_cell_refinement 'Bruker SMART'
_computing_data_collection 'Bruker SMART'
_computing_data_reduction 'Bruker SHELXTL'
_computing_molecular_graphics 'Bruker SHELXTL'
_computing_publication_material 'Bruker SHELXTL'
_computing_structure_refinement 'SHELXL-97 (Sheldrick, 1997)'
_computing_structure_solution 'SHELXS-97 (Sheldrick, 1990)'
_diffrn_ambient_temperature 293(2)
_diffrn_measured_fraction_theta_full 0.975
_diffrn_measured_fraction_theta_max 0.975
_diffrn_measurement_device_type 'CCD area detector'
_diffrn_measurement_method 'phi and omega scans'
_diffrn_radiation_monochromator graphite
_diffrn_radiation_source 'fine-focus sealed tube'
_diffrn_radiation_type MoK\a
_diffrn_radiation_wavelength 0.71073
_diffrn_reflns_av_R_equivalents 0.0515
_diffrn_reflns_av_sigmaI/netI 0.0527
_diffrn_reflns_limit_h_max 5
_diffrn_reflns_limit_h_min -8
_diffrn_reflns_limit_k_max 17
_diffrn_reflns_limit_k_min -18
_diffrn_reflns_limit_l_max 23
_diffrn_reflns_limit_l_min -23
_diffrn_reflns_number 7979
_diffrn_reflns_theta_full 27.00
_diffrn_reflns_theta_max 27.00
_diffrn_reflns_theta_min 1.80
_exptl_absorpt_coefficient_mu 0.193
_exptl_absorpt_correction_T_max 0.9810
_exptl_absorpt_correction_T_min 0.9625
_exptl_absorpt_correction_type multi-scan
_exptl_absorpt_process_details sadabs
_exptl_crystal_colour colorless
_exptl_crystal_density_diffrn 1.132
_exptl_crystal_density_method 'not measured'
_exptl_crystal_description prism
_exptl_crystal_F_000 648
_exptl_crystal_size_max 0.20
_exptl_crystal_size_mid 0.15
_exptl_crystal_size_min 0.10
_refine_diff_density_max 0.441
_refine_diff_density_min -0.311
_refine_diff_density_rms 0.061
_refine_ls_abs_structure_details 'Flack H D (1983), Acta Cryst. A39, 876-881'
_refine_ls_abs_structure_Flack 0.03(11)
_refine_ls_extinction_coef 0.011(2)
_refine_ls_extinction_expression Fc^*^=kFc[1+0.001xFc^2^\l^3^/sin(2\q)]^-1/4^
_refine_ls_extinction_method SHELXL
_refine_ls_goodness_of_fit_ref 1.023
_refine_ls_hydrogen_treatment mixed
_refine_ls_matrix_type full
_refine_ls_number_parameters 195
_refine_ls_number_reflns 3549
_refine_ls_number_restraints 4
_refine_ls_restrained_S_all 1.023
_refine_ls_R_factor_all 0.0664
_refine_ls_R_factor_gt 0.0508
_refine_ls_shift/su_max 0.001
_refine_ls_shift/su_mean 0.000
_refine_ls_structure_factor_coef Fsqd
_refine_ls_weighting_details 'calc w=1/[\s^2^(Fo^2^)+(0.0690P)^2^+0.0000P] where P=(Fo^2^+2Fc^2^)/3'
_refine_ls_weighting_scheme calc
_refine_ls_wR_factor_gt 0.1135
_refine_ls_wR_factor_ref 0.1211
_reflns_number_gt 2835
_reflns_number_total 3549
_reflns_threshold_expression >2sigma(I)
_cod_data_source_file ol901296u_si_004.cif
_cod_data_source_block f80521b
_cod_depositor_comments
;
The following automatic conversions were performed:

'_symmetry_cell_setting' value 'Orthorhombic' changed to
'orthorhombic' according to
/home/saulius/struct/CIF-dictionaries/cif_core.dic dictionary named
'cif_core.dic' version 2.4.2 from 2011-04-26.

Automatic conversion script
Id: cif_fix_values 1715 2011-07-08 13:25:40Z adriana 
;
_cod_original_sg_symbol_H-M P2(1)2(1)2(1)
_cod_database_code 1504048

loop_
_symmetry_equiv_pos_as_xyz
'x, y, z'
'-x+1/2, -y, z+1/2'
'-x, y+1/2, -z+1/2'
'x+1/2, -y+1/2, -z'

loop_
_atom_site_label
_atom_site_type_symbol
_atom_site_fract_x
_atom_site_fract_y
_atom_site_fract_z
_atom_site_U_iso_or_equiv
_atom_site_adp_type
_atom_site_occupancy
_atom_site_symmetry_multiplicity
_atom_site_calc_flag
_atom_site_refinement_flags
S1 S -0.25536(10) 0.52875(4) 0.85921(3) 0.04035(18) Uani 1 1 d .
O1 O -0.2939(3) 0.61481(12) 0.81435(10) 0.0517(5) Uani 1 1 d .
O2 O 0.0271(3) 0.24920(12) 0.74361(11) 0.0526(5) Uani 1 1 d D
N1 N -0.0425(3) 0.47490(14) 0.83461(11) 0.0385(5) Uani 1 1 d .
C1 C -0.0730(4) 0.39510(16) 0.78423(12) 0.0400(6) Uani 1 1 d .
H1 H -0.1933 0.3604 0.8015 0.048 Uiso 1 1 calc R
C2 C 0.1109(4) 0.32545(15) 0.78520(13) 0.0377(6) Uani 1 1 d .
C3 C 0.2938(4) 0.36848(19) 0.74543(13) 0.0462(6) Uani 1 1 d .
H3A H 0.3444 0.4217 0.7727 0.055 Uiso 1 1 calc R
H3B H 0.4033 0.3225 0.7427 0.055 Uiso 1 1 calc R
C4 C 0.2396(6) 0.4007(2) 0.66937(14) 0.0657(8) Uani 1 1 d .
H4A H 0.3582 0.4309 0.6478 0.079 Uiso 1 1 calc R
H4B H 0.2048 0.3466 0.6402 0.079 Uiso 1 1 calc R
C5 C 0.0604(6) 0.4686(2) 0.66969(14) 0.0672(8) Uani 1 1 d .
H5A H 0.1009 0.5261 0.6937 0.081 Uiso 1 1 calc R
H5B H 0.0233 0.4840 0.6205 0.081 Uiso 1 1 calc R
C6 C -0.1219(5) 0.4272(2) 0.70755(14) 0.0573(8) Uani 1 1 d .
H6A H -0.1717 0.3740 0.6800 0.069 Uiso 1 1 calc R
H6B H -0.2309 0.4735 0.7093 0.069 Uiso 1 1 calc R
C7 C -0.1872(5) 0.57508(18) 0.94903(13) 0.0564(8) Uani 1 1 d .
C8 C -0.1621(7) 0.4914(2) 0.99911(14) 0.0712(10) Uani 1 1 d .
H8A H -0.1382 0.5132 1.0473 0.107 Uiso 1 1 calc R
H8B H -0.0476 0.4542 0.9835 0.107 Uiso 1 1 calc R
H8C H -0.2848 0.4541 0.9981 0.107 Uiso 1 1 calc R
C9 C 0.0066(7) 0.6342(3) 0.9451(2) 0.0915(13) Uani 1 1 d .
H9A H -0.0163 0.6868 0.9138 0.137 Uiso 1 1 calc R
H9B H 0.1173 0.5968 0.9266 0.137 Uiso 1 1 calc R
H9C H 0.0412 0.6563 0.9924 0.137 Uiso 1 1 calc R
C10 C -0.3721(8) 0.6327(3) 0.9713(2) 0.1008(15) Uani 1 1 d .
H10A H -0.4933 0.5944 0.9691 0.151 Uiso 1 1 calc R
H10B H -0.3870 0.6851 0.9393 0.151 Uiso 1 1 calc R
H10C H -0.3532 0.6550 1.0197 0.151 Uiso 1 1 calc R
C11 C 0.1711(4) 0.28674(16) 0.86124(14) 0.0451(6) Uani 1 1 d .
C12 C 0.2979(5) 0.35560(18) 0.90605(13) 0.0561(8) Uani 1 1 d .
H12A H 0.2278 0.4147 0.9085 0.084 Uiso 1 1 calc R
H12B H 0.4299 0.3642 0.8839 0.084 Uiso 1 1 calc R
H12C H 0.3158 0.3310 0.9538 0.084 Uiso 1 1 calc R
C13 C -0.0213(6) 0.2569(2) 0.90317(17) 0.0681(9) Uani 1 1 d .
H13A H 0.0189 0.2261 0.9469 0.102 Uiso 1 1 calc R
H13B H -0.1013 0.2147 0.8743 0.102 Uiso 1 1 calc R
H13C H -0.1019 0.3113 0.9145 0.102 Uiso 1 1 calc R
C14 C 0.3081(6) 0.19825(18) 0.85271(17) 0.0657(9) Uani 1 1 d .
H14A H 0.3580 0.1792 0.8991 0.099 Uiso 1 1 calc R
H14B H 0.4222 0.2125 0.8218 0.099 Uiso 1 1 calc R
H14C H 0.2287 0.1484 0.8319 0.099 Uiso 1 1 calc R
O3 O 0.2794(4) 0.61904(17) 0.79421(18) 0.0904(9) Uani 1 1 d D
H1A H 0.052(4) 0.5057(17) 0.8247(12) 0.033(7) Uiso 1 1 d .
H2 H 0.118(4) 0.2130(19) 0.7288(15) 0.060(9) Uiso 1 1 d D
H3C H 0.405(3) 0.635(3) 0.7951(19) 0.088(12) Uiso 1 1 d D
H3D H 0.210(5) 0.664(2) 0.784(2) 0.113(16) Uiso 1 1 d D

loop_
_atom_site_aniso_label
_atom_site_aniso_U_11
_atom_site_aniso_U_22
_atom_site_aniso_U_33
_atom_site_aniso_U_23
_atom_site_aniso_U_13
_atom_site_aniso_U_12
S1 0.0423(3) 0.0268(3) 0.0519(3) 0.0023(2) 0.0048(3) -0.0021(3)
O1 0.0499(12) 0.0368(9) 0.0684(10) 0.0158(8) 0.0026(9) 0.0066(9)
O2 0.0469(12) 0.0385(10) 0.0723(12) -0.0211(9) -0.0049(10) -0.0021(9)
N1 0.0354(11) 0.0269(9) 0.0533(11) -0.0025(9) 0.0008(9) -0.0071(10)
C1 0.0362(13) 0.0322(12) 0.0516(14) -0.0065(11) -0.0037(11) -0.0028(11)
C2 0.0387(14) 0.0263(11) 0.0480(13) -0.0059(10) -0.0010(11) -0.0041(11)
C3 0.0384(15) 0.0451(13) 0.0552(13) 0.0045(11) 0.0054(11) -0.0012(12)
C4 0.0694(19) 0.0753(19) 0.0522(13) 0.0104(14) 0.0113(17) 0.002(2)
C5 0.087(2) 0.0691(18) 0.0456(14) 0.0136(15) -0.0121(15) 0.007(2)
C6 0.0603(19) 0.0517(15) 0.0599(16) -0.0129(14) -0.0180(15) 0.0126(15)
C7 0.084(2) 0.0349(12) 0.0504(14) -0.0064(12) 0.0053(14) 0.0040(15)
C8 0.113(3) 0.0541(17) 0.0470(14) 0.0001(13) 0.0078(17) 0.0150(19)
C9 0.128(4) 0.065(2) 0.081(2) -0.0210(19) -0.014(2) -0.037(3)
C10 0.144(4) 0.076(2) 0.083(2) -0.015(2) 0.020(3) 0.049(3)
C11 0.0559(15) 0.0279(11) 0.0514(13) 0.0044(11) 0.0036(13) -0.0011(11)
C12 0.068(2) 0.0481(14) 0.0528(14) 0.0054(12) -0.0149(14) 0.0022(15)
C13 0.086(3) 0.0458(15) 0.0726(19) 0.0105(15) 0.0186(18) -0.0097(17)
C14 0.087(2) 0.0412(14) 0.0692(17) 0.0081(14) -0.0065(17) 0.0172(16)
O3 0.0450(14) 0.0578(13) 0.168(3) 0.0439(15) -0.0135(16) -0.0054(13)

loop_
_atom_type_symbol
_atom_type_description
_atom_type_scat_dispersion_real
_atom_type_scat_dispersion_imag
_atom_type_scat_source
C C 0.0033 0.0016 'International Tables Vol C Tables 4.2.6.8 and 6.1.1.4'
H H 0.0000 0.0000 'International Tables Vol C Tables 4.2.6.8 and 6.1.1.4'
O O 0.0106 0.0060 'International Tables Vol C Tables 4.2.6.8 and 6.1.1.4'
S S 0.1246 0.1234 'International Tables Vol C Tables 4.2.6.8 and 6.1.1.4'
N N 0.0061 0.0033 'International Tables Vol C Tables 4.2.6.8 and 6.1.1.4'

loop_
_geom_angle_atom_site_label_1
_geom_angle_atom_site_label_2
_geom_angle_atom_site_label_3
_geom_angle
O1 S1 N1 111.52(11)
O1 S1 C7 104.34(11)
N1 S1 C7 102.38(13)
C2 O2 H2 112(2)
C1 N1 S1 114.73(17)
C1 N1 H1A 112.9(17)
S1 N1 H1A 117.9(18)
N1 C1 C6 112.6(2)
N1 C1 C2 112.26(19)
C6 C1 C2 111.2(2)
N1 C1 H1 106.8
C6 C1 H1 106.8
C2 C1 H1 106.8
O2 C2 C3 109.8(2)
O2 C2 C1 100.63(19)
C3 C2 C1 109.72(19)
O2 C2 C11 108.16(18)
C3 C2 C11 112.4(2)
C1 C2 C11 115.4(2)
C4 C3 C2 112.8(2)
C4 C3 H3A 109.0
C2 C3 H3A 109.0
C4 C3 H3B 109.0
C2 C3 H3B 109.0
H3A C3 H3B 107.8
C5 C4 C3 111.5(2)
C5 C4 H4A 109.3
C3 C4 H4A 109.3
C5 C4 H4B 109.3
C3 C4 H4B 109.3
H4A C4 H4B 108.0
C6 C5 C4 111.0(3)
C6 C5 H5A 109.4
C4 C5 H5A 109.4
C6 C5 H5B 109.4
C4 C5 H5B 109.4
H5A C5 H5B 108.0
C5 C6 C1 112.9(2)
C5 C6 H6A 109.0
C1 C6 H6A 109.0
C5 C6 H6B 109.0
C1 C6 H6B 109.0
H6A C6 H6B 107.8
C10 C7 C9 111.9(3)
C10 C7 C8 110.1(3)
C9 C7 C8 112.0(3)
C10 C7 S1 104.4(2)
C9 C7 S1 110.8(2)
C8 C7 S1 107.25(18)
C7 C8 H8A 109.5
C7 C8 H8B 109.5
H8A C8 H8B 109.5
C7 C8 H8C 109.5
H8A C8 H8C 109.5
H8B C8 H8C 109.5
C7 C9 H9A 109.5
C7 C9 H9B 109.5
H9A C9 H9B 109.5
C7 C9 H9C 109.5
H9A C9 H9C 109.5
H9B C9 H9C 109.5
C7 C10 H10A 109.5
C7 C10 H10B 109.5
H10A C10 H10B 109.5
C7 C10 H10C 109.5
H10A C10 H10C 109.5
H10B C10 H10C 109.5
C12 C11 C13 110.1(2)
C12 C11 C14 105.5(2)
C13 C11 C14 107.2(2)
C12 C11 C2 113.53(18)
C13 C11 C2 110.5(2)
C14 C11 C2 109.8(2)
C11 C12 H12A 109.5
C11 C12 H12B 109.5
H12A C12 H12B 109.5
C11 C12 H12C 109.5
H12A C12 H12C 109.5
H12B C12 H12C 109.5
C11 C13 H13A 109.5
C11 C13 H13B 109.5
H13A C13 H13B 109.5
C11 C13 H13C 109.5
H13A C13 H13C 109.5
H13B C13 H13C 109.5
C11 C14 H14A 109.5
C11 C14 H14B 109.5
H14A C14 H14B 109.5
C11 C14 H14C 109.5
H14A C14 H14C 109.5
H14B C14 H14C 109.5
H3C O3 H3D 110(3)

loop_
_geom_bond_atom_site_label_1
_geom_bond_atom_site_label_2
_geom_bond_distance
S1 O1 1.5039(18)
S1 N1 1.649(2)
S1 C7 1.847(3)
O2 C2 1.440(3)
O2 H2 0.834(18)
N1 C1 1.486(3)
N1 H1A 0.78(3)
C1 C6 1.528(4)
C1 C2 1.555(4)
C1 H1 0.9800
C2 C3 1.529(3)
C2 C11 1.565(4)
C3 C4 1.526(4)
C3 H3A 0.9700
C3 H3B 0.9700
C4 C5 1.516(5)
C4 H4A 0.9700
C4 H4B 0.9700
C5 C6 1.501(5)
C5 H5A 0.9700
C5 H5B 0.9700
C6 H6A 0.9700
C6 H6B 0.9700
C7 C10 1.515(5)
C7 C9 1.519(5)
C7 C8 1.521(4)
C8 H8A 0.9600
C8 H8B 0.9600
C8 H8C 0.9600
C9 H9A 0.9600
C9 H9B 0.9600
C9 H9C 0.9600
C10 H10A 0.9600
C10 H10B 0.9600
C10 H10C 0.9600
C11 C12 1.529(4)
C11 C13 1.534(4)
C11 C14 1.553(4)
C12 H12A 0.9600
C12 H12B 0.9600
C12 H12C 0.9600
C13 H13A 0.9600
C13 H13B 0.9600
C13 H13C 0.9600
C14 H14A 0.9600
C14 H14B 0.9600
C14 H14C 0.9600
O3 H3C 0.848(18)
O3 H3D 0.811(17)
